data_7211912
loop_
_publ_author_name
'Jia, Juan'
'Shao, Min'
'Jia, Tiantian'
'Zhu, Shourong'
'Zhao, Yongmei'
'Xing, Feifei'
'Li, Mingxing'

_publ_section_title
;
 Coordination polymers of biphenyl-2,4,2&#x2032;,4&#x2032;-tetracarboxylic
 acid---synthesis, structures and adsorption properties
;
_journal_issue 5
_journal_name_full CrystEngComm
_journal_page_first 1548
_journal_paper_doi 10.1039/b916984a
_journal_volume 12
_journal_year 2010
_chemical_formula_sum 'C36 H26 Cd2 N4 O10'
_chemical_formula_weight 899.41
_chemical_name_systematic
;
?
;
_space_group_IT_number 14
_symmetry_cell_setting monoclinic
_symmetry_space_group_name_Hall '-P 2yn'
_symmetry_space_group_name_H-M 'P 1 21/n 1'
_atom_sites_solution_hydrogens geom
_atom_sites_solution_primary direct
_atom_sites_solution_secondary difmap
_audit_creation_method SHELXL-97
_cell_angle_alpha 90.00
_cell_angle_beta 94.9400(10)
_cell_angle_gamma 90.00
_cell_formula_units_Z 4
_cell_length_a 9.2298(7)
_cell_length_b 15.2279(11)
_cell_length_c 23.9952(17)
_cell_measurement_reflns_used 4020
_cell_measurement_temperature 296(2)
_cell_measurement_theta_max 23.98
_cell_measurement_theta_min 2.17
_cell_volume 3360.0(4)
_computing_cell_refinement 'Bruker SMART'
_computing_data_collection 'Bruker SMART'
_computing_data_reduction 'Bruker SAINT'
_computing_molecular_graphics 'Bruker SHELXTL'
_computing_publication_material 'Bruker SHELXTL'
_computing_structure_refinement 'SHELXL-97 (Sheldrick, 1997)'
_computing_structure_solution 'SHELXS-97 (Sheldrick, 1990)'
_diffrn_ambient_temperature 296(2)
_diffrn_measured_fraction_theta_full 0.997
_diffrn_measured_fraction_theta_max 0.997
_diffrn_measurement_device_type 'CCD area detector'
_diffrn_measurement_method 'phi and omega scans'
_diffrn_radiation_monochromator graphite
_diffrn_radiation_source 'fine-focus sealed tube'
_diffrn_radiation_type MoK\a
_diffrn_radiation_wavelength 0.71073
_diffrn_reflns_av_R_equivalents 0.0443
_diffrn_reflns_av_sigmaI/netI 0.0507
_diffrn_reflns_limit_h_max 10
_diffrn_reflns_limit_h_min -9
_diffrn_reflns_limit_k_max 18
_diffrn_reflns_limit_k_min -18
_diffrn_reflns_limit_l_max 28
_diffrn_reflns_limit_l_min -25
_diffrn_reflns_number 17223
_diffrn_reflns_theta_full 25.05
_diffrn_reflns_theta_max 25.05
_diffrn_reflns_theta_min 2.17
_exptl_absorpt_coefficient_mu 1.333
_exptl_absorpt_correction_T_max 0.7764
_exptl_absorpt_correction_T_min 0.6906
_exptl_absorpt_correction_type multi-scan
_exptl_absorpt_process_details sadabs
_exptl_crystal_colour 'light yellow'
_exptl_crystal_density_diffrn 1.778
_exptl_crystal_density_method 'not measured'
_exptl_crystal_description block
_exptl_crystal_F_000 1784
_exptl_crystal_size_max 0.30
_exptl_crystal_size_mid 0.20
_exptl_crystal_size_min 0.20
_refine_diff_density_max 0.734
_refine_diff_density_min -0.444
_refine_diff_density_rms 0.101
_refine_ls_extinction_method none
_refine_ls_goodness_of_fit_ref 1.049
_refine_ls_hydrogen_treatment constr
_refine_ls_matrix_type full
_refine_ls_number_parameters 469
_refine_ls_number_reflns 5921
_refine_ls_number_restraints 0
_refine_ls_restrained_S_all 1.049
_refine_ls_R_factor_all 0.0527
_refine_ls_R_factor_gt 0.0378
_refine_ls_shift/su_max 0.001
_refine_ls_shift/su_mean 0.000
_refine_ls_structure_factor_coef Fsqd
_refine_ls_weighting_details 'calc w=1/[\s^2^(Fo^2^)+(0.0385P)^2^+2.9081P] where P=(Fo^2^+2Fc^2^)/3'
_refine_ls_weighting_scheme calc
_refine_ls_wR_factor_gt 0.0852
_refine_ls_wR_factor_ref 0.0929
_reflns_number_gt 4618
_reflns_number_total 5921
_reflns_threshold_expression >2sigma(I)
_cod_data_source_file b916984a.txt
_cod_data_source_block complex_5
_cod_depositor_comments
;
The following automatic conversions were performed:

'_symmetry_cell_setting' value 'Monoclinic' changed to 'monoclinic'
according to /home/saulius/struct/CIF-dictionaries/cif_core.dic
dictionary named 'cif_core.dic' version 2.4.2 from 2011-04-26.

Automatic conversion script
Id: cif_fix_values 1891 2012-01-12 08:04:46Z andrius 
;
_cod_original_sg_symbol_H-M P2(1)/n
_cod_database_code 7211912

loop_
_symmetry_equiv_pos_as_xyz
'x, y, z'
'-x+1/2, y+1/2, -z+1/2'
'-x, -y, -z'
'x-1/2, -y-1/2, z-1/2'

loop_
_atom_site_label
_atom_site_type_symbol
_atom_site_fract_x
_atom_site_fract_y
_atom_site_fract_z
_atom_site_U_iso_or_equiv
_atom_site_adp_type
_atom_site_occupancy
_atom_site_symmetry_multiplicity
_atom_site_calc_flag
_atom_site_refinement_flags
Cd1 Cd 0.16477(4) 0.89897(2) 0.631428(14) 0.02673(11) Uani 1 1 d .
Cd2 Cd 0.15802(4) 0.63395(2) 0.458414(14) 0.02858(11) Uani 1 1 d .
C1 C 0.3529(5) 0.7662(3) 0.54346(19) 0.0277(11) Uani 1 1 d .
C2 C 0.4882(5) 0.7252(3) 0.57330(19) 0.0245(10) Uani 1 1 d .
C3 C 0.5427(5) 0.6466(3) 0.55590(18) 0.0254(10) Uani 1 1 d .
H3 H 0.4954 0.6175 0.5255 0.031 Uiso 1 1 calc R
C4 C 0.6673(5) 0.6101(3) 0.58320(18) 0.0239(10) Uani 1 1 d .
C5 C 0.7404(5) 0.6537(3) 0.62908(18) 0.0227(10) Uani 1 1 d .
C6 C 0.6835(5) 0.7330(3) 0.64548(19) 0.0295(11) Uani 1 1 d .
H6 H 0.7311 0.7631 0.6754 0.035 Uiso 1 1 calc R
C7 C 0.5590(5) 0.7685(3) 0.61887(19) 0.0295(11) Uani 1 1 d .
H7 H 0.5223 0.8212 0.6313 0.035 Uiso 1 1 calc R
C8 C 0.7197(5) 0.5226(3) 0.56356(18) 0.0274(11) Uani 1 1 d .
C9 C 0.8615(5) 0.6116(3) 0.66441(18) 0.0241(10) Uani 1 1 d .
C10 C 0.9926(5) 0.6540(3) 0.68215(17) 0.0234(10) Uani 1 1 d .
C11 C 1.0915(5) 0.6129(3) 0.72077(18) 0.0256(10) Uani 1 1 d .
H11 H 1.1771 0.6419 0.7330 0.031 Uiso 1 1 calc R
C12 C 1.0655(5) 0.5295(3) 0.74161(18) 0.0263(10) Uani 1 1 d .
C13 C 0.9354(5) 0.4875(3) 0.72407(19) 0.0303(11) Uani 1 1 d .
H13 H 0.9149 0.4324 0.7382 0.036 Uiso 1 1 calc R
C14 C 0.8376(5) 0.5277(3) 0.68586(19) 0.0274(11) Uani 1 1 d .
H14 H 0.7524 0.4982 0.6738 0.033 Uiso 1 1 calc R
C15 C 1.0353(5) 0.7433(3) 0.6621(2) 0.0282(11) Uani 1 1 d .
C16 C 1.1725(6) 0.4878(3) 0.7845(2) 0.0321(12) Uani 1 1 d .
C17 C 0.3083(6) 1.0359(4) 0.5462(2) 0.0430(14) Uani 1 1 d .
H17 H 0.3898 1.0014 0.5554 0.052 Uiso 1 1 calc R
C18 C 0.3198(7) 1.1061(4) 0.5106(2) 0.0498(15) Uani 1 1 d .
H18 H 0.4083 1.1191 0.4967 0.060 Uiso 1 1 calc R
C19 C 0.2008(7) 1.1562(4) 0.4961(2) 0.0518(16) Uani 1 1 d .
H19 H 0.2069 1.2035 0.4719 0.062 Uiso 1 1 calc R
C20 C 0.0702(6) 1.1362(3) 0.5176(2) 0.0413(13) Uani 1 1 d .
H20 H -0.0129 1.1692 0.5078 0.050 Uiso 1 1 calc R
C21 C 0.0663(5) 1.0656(3) 0.55405(19) 0.0286(11) Uani 1 1 d .
C22 C -0.0672(5) 1.0407(3) 0.58080(19) 0.0266(10) Uani 1 1 d .
C23 C -0.1969(6) 1.0851(3) 0.5694(2) 0.0394(13) Uani 1 1 d .
H23 H -0.2036 1.1311 0.5438 0.047 Uiso 1 1 calc R
C24 C -0.3158(6) 1.0603(4) 0.5964(2) 0.0463(14) Uani 1 1 d .
H24 H -0.4039 1.0894 0.5890 0.056 Uiso 1 1 calc R
C25 C -0.3044(6) 0.9924(4) 0.6343(2) 0.0472(15) Uani 1 1 d .
H25 H -0.3835 0.9749 0.6531 0.057 Uiso 1 1 calc R
C26 C -0.1710(6) 0.9512(3) 0.6433(2) 0.0423(13) Uani 1 1 d .
H26 H -0.1615 0.9056 0.6692 0.051 Uiso 1 1 calc R
C27 C 0.3139(8) 0.7264(4) 0.3583(3) 0.0634(19) Uani 1 1 d .
H27 H 0.3980 0.7066 0.3786 0.076 Uiso 1 1 calc R
C28 C 0.3259(10) 0.7831(5) 0.3138(3) 0.086(3) Uani 1 1 d .
H28 H 0.4170 0.7987 0.3032 0.103 Uiso 1 1 calc R
C29 C 0.2042(12) 0.8156(5) 0.2860(3) 0.087(3) Uani 1 1 d .
H29 H 0.2106 0.8567 0.2577 0.104 Uiso 1 1 calc R
C30 C 0.0699(9) 0.7873(4) 0.3002(3) 0.072(2) Uani 1 1 d .
H30 H -0.0151 0.8080 0.2810 0.086 Uiso 1 1 calc R
C31 C 0.0644(7) 0.7273(3) 0.3435(2) 0.0443(14) Uani 1 1 d .
C32 C -0.0750(6) 0.6880(4) 0.3582(2) 0.0427(14) Uani 1 1 d .
C33 C -0.1989(7) 0.6829(4) 0.3205(3) 0.0627(18) Uani 1 1 d .
H33 H -0.1983 0.7076 0.2851 0.075 Uiso 1 1 calc R
C34 C -0.3207(8) 0.6416(5) 0.3356(3) 0.083(2) Uani 1 1 d .
H34 H -0.4043 0.6387 0.3111 0.100 Uiso 1 1 calc R
C35 C -0.3169(7) 0.6048(5) 0.3875(3) 0.081(2) Uani 1 1 d .
H35 H -0.3976 0.5752 0.3988 0.097 Uiso 1 1 calc R
C36 C -0.1923(7) 0.6118(5) 0.4231(3) 0.067(2) Uani 1 1 d .
H36 H -0.1921 0.5874 0.4586 0.080 Uiso 1 1 calc R
N1 N 0.1839(4) 1.0159(2) 0.56772(16) 0.0316(10) Uani 1 1 d .
N2 N -0.0560(4) 0.9734(2) 0.61692(16) 0.0298(9) Uani 1 1 d .
N3 N 0.1844(5) 0.6994(3) 0.37283(18) 0.0417(11) Uani 1 1 d .
N4 N -0.0719(5) 0.6516(3) 0.40937(18) 0.0425(11) Uani 1 1 d .
O1 O 0.2964(4) 0.8310(2) 0.56501(14) 0.0438(9) Uani 1 1 d .
O2 O 0.3094(4) 0.7346(2) 0.49639(14) 0.0362(8) Uani 1 1 d .
O3 O 0.8519(4) 0.5148(2) 0.55381(14) 0.0363(8) Uani 1 1 d .
O4 O 0.6337(4) 0.4600(2) 0.55788(15) 0.0411(9) Uani 1 1 d .
O5 O 1.0196(4) 0.7611(2) 0.61094(14) 0.0427(9) Uani 1 1 d .
O6 O 1.0915(5) 0.7963(2) 0.69717(15) 0.0542(11) Uani 1 1 d .
O7 O 1.3002(4) 0.5130(3) 0.78919(15) 0.0506(10) Uani 1 1 d .
O8 O 1.1258(4) 0.4281(2) 0.81473(14) 0.0409(9) Uani 1 1 d .
O1W O 0.0667(5) 0.6283(2) 0.54135(15) 0.0589(12) Uani 1 1 d .
H1WB H 0.0076 0.5900 0.5516 0.071 Uiso 1 1 d R
H1WA H 0.0324 0.6786 0.5483 0.071 Uiso 1 1 d R
O2W O 0.4789(8) 0.5570(6) 0.7041(3) 0.059(2) Uani 0.50 1 d P

loop_
_atom_site_aniso_label
_atom_site_aniso_U_11
_atom_site_aniso_U_22
_atom_site_aniso_U_33
_atom_site_aniso_U_23
_atom_site_aniso_U_13
_atom_site_aniso_U_12
Cd1 0.0272(2) 0.02219(19) 0.0298(2) 0.00007(14) -0.00350(15) -0.00013(15)
Cd2 0.0303(2) 0.0249(2) 0.0302(2) -0.00258(14) 0.00106(15) 0.00292(15)
C1 0.024(3) 0.028(3) 0.031(3) 0.005(2) 0.003(2) -0.002(2)
C2 0.020(2) 0.024(2) 0.029(3) 0.0010(19) 0.000(2) 0.000(2)
C3 0.026(3) 0.026(3) 0.024(2) -0.0016(19) -0.004(2) 0.000(2)
C4 0.026(3) 0.022(2) 0.024(2) 0.0009(18) 0.002(2) 0.001(2)
C5 0.018(2) 0.025(2) 0.025(2) 0.0033(19) 0.0014(19) 0.0003(19)
C6 0.033(3) 0.030(3) 0.024(3) -0.009(2) -0.006(2) 0.001(2)
C7 0.028(3) 0.023(2) 0.036(3) -0.002(2) -0.003(2) 0.006(2)
C8 0.030(3) 0.032(3) 0.019(2) -0.0015(19) -0.006(2) 0.002(2)
C9 0.023(3) 0.026(2) 0.024(2) -0.0015(19) 0.0019(19) 0.004(2)
C10 0.025(3) 0.025(2) 0.020(2) 0.0000(18) -0.0004(19) 0.002(2)
C11 0.023(3) 0.029(3) 0.024(2) -0.0002(19) -0.001(2) -0.001(2)
C12 0.027(3) 0.028(3) 0.024(2) 0.0011(19) 0.001(2) 0.007(2)
C13 0.033(3) 0.026(3) 0.032(3) 0.004(2) 0.002(2) 0.000(2)
C14 0.026(3) 0.027(3) 0.029(3) -0.004(2) 0.000(2) -0.007(2)
C15 0.028(3) 0.022(2) 0.034(3) 0.000(2) -0.002(2) 0.003(2)
C16 0.037(3) 0.029(3) 0.030(3) 0.001(2) 0.002(2) 0.006(2)
C17 0.034(3) 0.046(3) 0.049(3) 0.008(3) 0.003(3) 0.003(3)
C18 0.046(4) 0.048(3) 0.057(4) 0.009(3) 0.013(3) -0.011(3)
C19 0.065(4) 0.039(3) 0.053(4) 0.016(3) 0.007(3) -0.004(3)
C20 0.040(3) 0.032(3) 0.051(3) 0.006(3) -0.003(3) 0.005(3)
C21 0.037(3) 0.021(2) 0.027(3) -0.0018(19) -0.003(2) 0.000(2)
C22 0.029(3) 0.020(2) 0.030(3) -0.0055(19) -0.003(2) 0.000(2)
C23 0.033(3) 0.035(3) 0.049(3) 0.004(2) -0.006(3) 0.004(2)
C24 0.030(3) 0.044(3) 0.063(4) -0.006(3) -0.007(3) 0.010(3)
C25 0.030(3) 0.052(4) 0.061(4) -0.007(3) 0.011(3) -0.002(3)
C26 0.041(3) 0.036(3) 0.050(4) 0.003(3) 0.007(3) 0.002(3)
C27 0.064(5) 0.067(4) 0.063(4) -0.007(3) 0.025(4) -0.012(4)
C28 0.113(7) 0.087(6) 0.066(5) -0.010(4) 0.052(5) -0.035(5)
C29 0.158(9) 0.066(5) 0.040(4) 0.008(4) 0.030(5) -0.042(6)
C30 0.116(7) 0.057(4) 0.042(4) 0.019(3) 0.002(4) -0.005(4)
C31 0.065(4) 0.040(3) 0.028(3) 0.001(2) 0.006(3) 0.002(3)
C32 0.046(4) 0.044(3) 0.037(3) 0.006(2) -0.003(3) 0.011(3)
C33 0.059(5) 0.082(5) 0.044(4) 0.005(3) -0.014(3) 0.020(4)
C34 0.041(4) 0.128(7) 0.077(5) 0.019(5) -0.012(4) 0.010(4)
C35 0.036(4) 0.121(7) 0.083(6) 0.017(5) -0.004(4) -0.005(4)
C36 0.042(4) 0.103(6) 0.057(4) 0.022(4) 0.007(3) -0.003(4)
N1 0.033(2) 0.028(2) 0.034(2) 0.0062(18) 0.0035(19) 0.0039(19)
N2 0.029(2) 0.027(2) 0.033(2) 0.0024(18) 0.0029(18) 0.0018(18)
N3 0.047(3) 0.041(3) 0.039(3) 0.000(2) 0.012(2) -0.004(2)
N4 0.034(3) 0.055(3) 0.038(3) 0.013(2) 0.001(2) 0.009(2)
O1 0.042(2) 0.048(2) 0.042(2) -0.0047(18) 0.0038(17) 0.0227(19)
O2 0.035(2) 0.0311(19) 0.040(2) -0.0010(16) -0.0143(16) -0.0010(16)
O3 0.032(2) 0.0312(19) 0.048(2) -0.0017(16) 0.0141(17) 0.0027(16)
O4 0.029(2) 0.0267(19) 0.066(3) -0.0137(17) -0.0035(18) 0.0004(16)
O5 0.066(3) 0.0299(19) 0.033(2) 0.0068(15) 0.0067(18) -0.0016(18)
O6 0.079(3) 0.034(2) 0.045(2) 0.0068(18) -0.022(2) -0.024(2)
O7 0.032(2) 0.063(3) 0.054(2) 0.025(2) -0.0100(19) -0.0036(19)
O8 0.037(2) 0.045(2) 0.039(2) 0.0150(17) -0.0052(17) -0.0004(17)
O1W 0.081(3) 0.052(2) 0.049(2) -0.0194(19) 0.035(2) -0.029(2)
O2W 0.033(5) 0.090(6) 0.056(5) -0.014(4) 0.027(4) -0.030(4)

loop_
_atom_type_symbol
_atom_type_description
_atom_type_scat_dispersion_real
_atom_type_scat_dispersion_imag
_atom_type_scat_source
C C 0.0033 0.0016 'International Tables Vol C Tables 4.2.6.8 and 6.1.1.4'
H H 0.0000 0.0000 'International Tables Vol C Tables 4.2.6.8 and 6.1.1.4'
N N 0.0061 0.0033 'International Tables Vol C Tables 4.2.6.8 and 6.1.1.4'
O O 0.0106 0.0060 'International Tables Vol C Tables 4.2.6.8 and 6.1.1.4'
Cd Cd -0.8075 1.2024 'International Tables Vol C Tables 4.2.6.8 and 6.1.1.4'

loop_
_geom_angle_atom_site_label_1
_geom_angle_atom_site_label_2
_geom_angle_atom_site_label_3
_geom_angle
_geom_angle_site_symmetry_1
_geom_angle_site_symmetry_3
O8 Cd1 O1 90.43(13) 2_656 .
O8 Cd1 N2 132.76(13) 2_656 .
O1 Cd1 N2 127.93(13) . .
O8 Cd1 O6 91.60(13) 2_656 1_455
O1 Cd1 O6 111.07(14) . 1_455
N2 Cd1 O6 97.18(14) . 1_455
O8 Cd1 N1 96.51(14) 2_656 .
O1 Cd1 N1 79.60(13) . .
N2 Cd1 N1 69.51(13) . .
O6 Cd1 N1 166.61(14) 1_455 .
O8 Cd1 O5 133.33(12) 2_656 1_455
O1 Cd1 O5 78.24(13) . 1_455
N2 Cd1 O5 86.14(13) . 1_455
O6 Cd1 O5 53.11(11) 1_455 1_455
N1 Cd1 O5 124.78(13) . 1_455
O8 Cd1 O7 53.30(12) 2_656 2_656
O1 Cd1 O7 139.98(13) . 2_656
N2 Cd1 O7 80.50(12) . 2_656
O6 Cd1 O7 88.70(13) 1_455 2_656
N1 Cd1 O7 87.64(13) . 2_656
O5 Cd1 O7 137.50(12) 1_455 2_656
O2 Cd2 O1W 86.15(13) . .
O2 Cd2 O3 139.02(12) . 3_666
O1W Cd2 O3 93.59(13) . 3_666
O2 Cd2 N3 87.50(14) . .
O1W Cd2 N3 152.32(16) . .
O3 Cd2 N3 108.62(13) 3_666 .
O2 Cd2 N4 129.53(14) . .
O1W Cd2 N4 93.26(16) . .
O3 Cd2 N4 91.42(14) 3_666 .
N3 Cd2 N4 70.49(16) . .
O2 Cd2 O4 89.65(12) . 3_666
O1W Cd2 O4 118.78(14) . 3_666
O3 Cd2 O4 54.89(11) 3_666 3_666
N3 Cd2 O4 88.07(14) . 3_666
N4 Cd2 O4 132.25(14) . 3_666
O2 Cd2 C8 115.46(13) . 3_666
O1W Cd2 C8 109.64(14) . 3_666
O3 Cd2 C8 27.79(12) 3_666 3_666
N3 Cd2 C8 97.41(14) . 3_666
N4 Cd2 C8 112.12(15) . 3_666
O4 Cd2 C8 27.22(12) 3_666 3_666
O1 C1 O2 124.1(4) . .
O1 C1 C2 119.0(4) . .
O2 C1 C2 116.7(4) . .
C3 C2 C7 119.4(4) . .
C3 C2 C1 121.4(4) . .
C7 C2 C1 119.1(4) . .
C2 C3 C4 120.9(4) . .
C2 C3 H3 119.6 . .
C4 C3 H3 119.6 . .
C3 C4 C5 120.2(4) . .
C3 C4 C8 118.7(4) . .
C5 C4 C8 121.1(4) . .
C6 C5 C4 117.7(4) . .
C6 C5 C9 119.8(4) . .
C4 C5 C9 121.9(4) . .
C7 C6 C5 122.1(4) . .
C7 C6 H6 118.9 . .
C5 C6 H6 118.9 . .
C6 C7 C2 119.7(4) . .
C6 C7 H7 120.2 . .
C2 C7 H7 120.2 . .
O4 C8 O3 121.7(4) . .
O4 C8 C4 119.7(4) . .
O3 C8 C4 118.6(4) . .
O4 C8 Cd2 64.9(2) . 3_666
O3 C8 Cd2 57.2(2) . 3_666
C4 C8 Cd2 171.6(3) . 3_666
C14 C9 C10 117.8(4) . .
C14 C9 C5 117.9(4) . .
C10 C9 C5 124.0(4) . .
C11 C10 C9 119.6(4) . .
C11 C10 C15 116.3(4) . .
C9 C10 C15 124.1(4) . .
C10 C11 C12 121.7(4) . .
C10 C11 H11 119.2 . .
C12 C11 H11 119.2 . .
C13 C12 C11 118.7(4) . .
C13 C12 C16 120.7(4) . .
C11 C12 C16 120.5(4) . .
C14 C13 C12 119.8(4) . .
C14 C13 H13 120.1 . .
C12 C13 H13 120.1 . .
C13 C14 C9 122.4(4) . .
C13 C14 H14 118.8 . .
C9 C14 H14 118.8 . .
O6 C15 O5 121.9(4) . .
O6 C15 C10 118.2(4) . .
O5 C15 C10 119.8(4) . .
O7 C16 O8 122.8(5) . .
O7 C16 C12 119.7(4) . .
O8 C16 C12 117.4(5) . .
N1 C17 C18 122.2(5) . .
N1 C17 H17 118.9 . .
C18 C17 H17 118.9 . .
C19 C18 C17 119.4(5) . .
C19 C18 H18 120.3 . .
C17 C18 H18 120.3 . .
C18 C19 C20 119.4(5) . .
C18 C19 H19 120.3 . .
C20 C19 H19 120.3 . .
C19 C20 C21 118.4(5) . .
C19 C20 H20 120.8 . .
C21 C20 H20 120.8 . .
N1 C21 C20 121.8(5) . .
N1 C21 C22 115.7(4) . .
C20 C21 C22 122.5(5) . .
N2 C22 C23 121.3(5) . .
N2 C22 C21 117.0(4) . .
C23 C22 C21 121.7(4) . .
C24 C23 C22 119.1(5) . .
C24 C23 H23 120.5 . .
C22 C23 H23 120.5 . .
C23 C24 C25 120.0(5) . .
C23 C24 H24 120.0 . .
C25 C24 H24 120.0 . .
C24 C25 C26 117.5(5) . .
C24 C25 H25 121.3 . .
C26 C25 H25 121.3 . .
N2 C26 C25 123.2(5) . .
N2 C26 H26 118.4 . .
C25 C26 H26 118.4 . .
N3 C27 C28 121.7(7) . .
N3 C27 H27 119.2 . .
C28 C27 H27 119.2 . .
C29 C28 C27 119.4(7) . .
C29 C28 H28 120.3 . .
C27 C28 H28 120.3 . .
C28 C29 C30 119.4(7) . .
C28 C29 H29 120.3 . .
C30 C29 H29 120.3 . .
C29 C30 C31 118.7(7) . .
C29 C30 H30 120.6 . .
C31 C30 H30 120.6 . .
N3 C31 C30 121.6(6) . .
N3 C31 C32 116.3(5) . .
C30 C31 C32 122.0(6) . .
N4 C32 C33 121.3(6) . .
N4 C32 C31 115.6(5) . .
C33 C32 C31 123.0(5) . .
C34 C33 C32 120.1(6) . .
C34 C33 H33 120.0 . .
C32 C33 H33 120.0 . .
C33 C34 C35 118.4(7) . .
C33 C34 H34 120.8 . .
C35 C34 H34 120.8 . .
C34 C35 C36 119.2(7) . .
C34 C35 H35 120.4 . .
C36 C35 H35 120.4 . .
N4 C36 C35 123.6(6) . .
N4 C36 H36 118.2 . .
C35 C36 H36 118.2 . .
C17 N1 C21 118.8(4) . .
C17 N1 Cd1 122.5(3) . .
C21 N1 Cd1 118.7(3) . .
C26 N2 C22 118.9(4) . .
C26 N2 Cd1 122.0(3) . .
C22 N2 Cd1 119.1(3) . .
C31 N3 C27 119.0(5) . .
C31 N3 Cd2 117.5(4) . .
C27 N3 Cd2 121.9(4) . .
C36 N4 C32 117.4(5) . .
C36 N4 Cd2 124.1(4) . .
C32 N4 Cd2 116.8(4) . .
C1 O1 Cd1 153.6(3) . .
C1 O2 Cd2 140.7(3) . .
C8 O3 Cd2 95.0(3) . 3_666
C8 O4 Cd2 87.9(3) . 3_666
C15 O5 Cd1 88.5(3) . 1_655
C15 O6 Cd1 95.9(3) . 1_655
C16 O7 Cd1 85.2(3) . 2_646
C16 O8 Cd1 98.7(3) . 2_646
Cd2 O1W H1WB 126.0 . .
Cd2 O1W H1WA 108.5 . .
H1WB O1W H1WA 107.5 . .

loop_
_geom_bond_atom_site_label_1
_geom_bond_atom_site_label_2
_geom_bond_distance
_geom_bond_site_symmetry_2
Cd1 O8 2.274(3) 2_656
Cd1 O1 2.328(3) .
Cd1 N2 2.332(4) .
Cd1 O6 2.361(4) 1_455
Cd1 N1 2.363(4) .
Cd1 O5 2.516(3) 1_455
Cd1 O7 2.577(3) 2_656
Cd2 O2 2.216(3) .
Cd2 O1W 2.229(3) .
Cd2 O3 2.285(3) 3_666
Cd2 N3 2.314(4) .
Cd2 N4 2.352(4) .
Cd2 O4 2.455(3) 3_666
Cd2 C8 2.708(5) 3_666
C1 O1 1.249(5) .
C1 O2 1.262(5) .
C1 C2 1.519(6) .
C2 C3 1.378(6) .
C2 C7 1.390(6) .
C3 C4 1.389(6) .
C3 H3 0.9300 .
C4 C5 1.407(6) .
C4 C8 1.508(6) .
C5 C6 1.387(6) .
C5 C9 1.489(6) .
C6 C7 1.377(6) .
C6 H6 0.9300 .
C7 H7 0.9300 .
C8 O4 1.240(5) .
C8 O3 1.268(5) .
C8 Cd2 2.708(5) 3_666
C9 C14 1.401(6) .
C9 C10 1.404(6) .
C10 C11 1.392(6) .
C10 C15 1.507(6) .
C11 C12 1.394(6) .
C11 H11 0.9300 .
C12 C13 1.393(6) .
C12 C16 1.505(6) .
C13 C14 1.374(6) .
C13 H13 0.9300 .
C14 H14 0.9300 .
C15 O6 1.247(5) .
C15 O5 1.252(5) .
C16 O7 1.236(6) .
C16 O8 1.261(6) .
C17 N1 1.335(6) .
C17 C18 1.377(7) .
C17 H17 0.9300 .
C18 C19 1.358(8) .
C18 H18 0.9300 .
C19 C20 1.385(8) .
C19 H19 0.9300 .
C20 C21 1.388(7) .
C20 H20 0.9300 .
C21 N1 1.341(6) .
C21 C22 1.487(6) .
C22 N2 1.340(6) .
C22 C23 1.382(6) .
C23 C24 1.374(7) .
C23 H23 0.9300 .
C24 C25 1.375(8) .
C24 H24 0.9300 .
C25 C26 1.382(7) .
C25 H25 0.9300 .
C26 N2 1.327(6) .
C26 H26 0.9300 .
C27 N3 1.339(7) .
C27 C28 1.384(9) .
C27 H27 0.9300 .
C28 C29 1.350(11) .
C28 H28 0.9300 .
C29 C30 1.382(10) .
C29 H29 0.9300 .
C30 C31 1.388(7) .
C30 H30 0.9300 .
C31 N3 1.330(7) .
C31 C32 1.489(8) .
C32 N4 1.344(6) .
C32 C33 1.399(8) .
C33 C34 1.363(9) .
C33 H33 0.9300 .
C34 C35 1.365(10) .
C34 H34 0.9300 .
C35 C36 1.376(9) .
C35 H35 0.9300 .
C36 N4 1.332(7) .
C36 H36 0.9300 .
O3 Cd2 2.285(3) 3_666
O4 Cd2 2.455(3) 3_666
O5 Cd1 2.516(3) 1_655
O6 Cd1 2.361(4) 1_655
O7 Cd1 2.578(3) 2_646
O8 Cd1 2.274(3) 2_646
O1W H1WB 0.8499 .
O1W H1WA 0.8501 .

loop_
_geom_hbond_atom_site_label_D
_geom_hbond_atom_site_label_H
_geom_hbond_atom_site_label_A
_geom_hbond_distance_DH
_geom_hbond_distance_HA
_geom_hbond_distance_DA
_geom_hbond_angle_DHA
_geom_hbond_site_symmetry_A
O1W H1WB O3 0.85 1.84 2.667(5) 163.1 1_455
O1W H1WA O5 0.85 1.97 2.682(5) 140.5 1_455
